data_4319289
loop_
_publ_author_name
'Maarten B. Dinger'
'Michael J. Scott'

_publ_contact_author_address
;
P.O. Box 117200
University of Florida
Gainesville FL, 32611
;
_publ_contact_author_name 'Maarten B. Dinger and Michael J. Scott'
_publ_section_title
;
 Synthesis, Characterization, and Reactivity of Multinuclear Zinc(II)
 Alkyl Derivatives of Linked Phenoxides
;
_journal_name_full 'Inorganic Chemistry'
_journal_page_first 1029
_journal_page_last 1036
_journal_paper_doi 10.1021/ic000682r
_journal_volume 40
_journal_year 2001
_chemical_formula_sum 'C65 H108 O7 Zn3'
_chemical_formula_weight 1197.62
_chemical_name_systematic
; 
 ? 
;
_space_group_IT_number 205
_symmetry_cell_setting cubic
_symmetry_space_group_name_Hall '-P 2ac 2ab 3'
_symmetry_space_group_name_H-M 'P a -3'
_atom_sites_solution_hydrogens geom
_atom_sites_solution_primary direct
_atom_sites_solution_secondary difmap
_audit_creation_method SHELXL-97
_cell_angle_alpha 90.00
_cell_angle_beta 90.00
_cell_angle_gamma 90.00
_cell_formula_units_Z 8
_cell_length_a 23.6040(6)
_cell_length_b 23.6040(6)
_cell_length_c 23.6040(6)
_cell_measurement_temperature 173(2)
_cell_volume 13150.9(6)
_computing_cell_refinement 'Bruker AXS SMART'
_computing_data_collection 'Bruker AXS SMART'
_computing_data_reduction 'Bruker AXS SMART'
_computing_structure_refinement 'SHELXL-97 (Sheldrick, 1997)'
_computing_structure_solution 'SHELXS-97 (Sheldrick, 1990)'
_diffrn_ambient_temperature 173(2)
_diffrn_measured_fraction_theta_full 0.999
_diffrn_measured_fraction_theta_max 0.999
_diffrn_radiation_monochromator graphite
_diffrn_radiation_source 'fine-focus sealed tube'
_diffrn_radiation_type MoK\a
_diffrn_radiation_wavelength 0.71073
_diffrn_reflns_av_R_equivalents 0.0666
_diffrn_reflns_av_sigmaI/netI 0.0220
_diffrn_reflns_limit_h_max 29
_diffrn_reflns_limit_h_min -28
_diffrn_reflns_limit_k_max 29
_diffrn_reflns_limit_k_min -25
_diffrn_reflns_limit_l_max 29
_diffrn_reflns_limit_l_min -28
_diffrn_reflns_number 74609
_diffrn_reflns_theta_full 26.36
_diffrn_reflns_theta_max 26.36
_diffrn_reflns_theta_min 1.93
_exptl_absorpt_coefficient_mu 1.133
_exptl_absorpt_correction_T_max 1.000000
_exptl_absorpt_correction_T_min 0.891908
_exptl_absorpt_correction_type SADABS
_exptl_crystal_density_diffrn 1.210
_exptl_crystal_density_method 'not measured'
_exptl_crystal_F_000 5152
_refine_diff_density_max 0.369
_refine_diff_density_min -0.337
_refine_diff_density_rms 0.061
_refine_ls_extinction_method none
_refine_ls_goodness_of_fit_ref 1.122
_refine_ls_hydrogen_treatment mixed
_refine_ls_matrix_type full
_refine_ls_number_parameters 278
_refine_ls_number_reflns 4497
_refine_ls_number_restraints 0
_refine_ls_restrained_S_all 1.122
_refine_ls_R_factor_all 0.0657
_refine_ls_R_factor_gt 0.0462
_refine_ls_shift/su_max 0.019
_refine_ls_shift/su_mean 0.001
_refine_ls_structure_factor_coef Fsqd
_refine_ls_weighting_details 'calc w=1/[\s^2^(Fo^2^)+(0.0391P)^2^+14.5321P] where P=(Fo^2^+2Fc^2^)/3'
_refine_ls_weighting_scheme calc
_refine_ls_wR_factor_gt 0.0986
_refine_ls_wR_factor_ref 0.1091
_reflns_number_gt 3535
_reflns_number_total 4497
_reflns_threshold_expression >2sigma(I)
_cod_data_source_file ic000682r_5.cif
_cod_data_source_block 5a.THF
_cod_database_code 4319289

loop_
_symmetry_equiv_pos_as_xyz
'x, y, z'
'-x+1/2, -y, z+1/2'
'-x, y+1/2, -z+1/2'
'x+1/2, -y+1/2, -z'
'z, x, y'
'z+1/2, -x+1/2, -y'
'-z+1/2, -x, y+1/2'
'-z, x+1/2, -y+1/2'
'y, z, x'
'-y, z+1/2, -x+1/2'
'y+1/2, -z+1/2, -x'
'-y+1/2, -z, x+1/2'
'-x, -y, -z'
'x-1/2, y, -z-1/2'
'x, -y-1/2, z-1/2'
'-x-1/2, y-1/2, z'
'-z, -x, -y'
'-z-1/2, x-1/2, y'
'z-1/2, x, -y-1/2'
'z, -x-1/2, y-1/2'
'-y, -z, -x'
'y, -z-1/2, x-1/2'
'-y-1/2, z-1/2, x'
'y-1/2, z, -x-1/2'

loop_
_atom_site_label
_atom_site_type_symbol
_atom_site_fract_x
_atom_site_fract_y
_atom_site_fract_z
_atom_site_U_iso_or_equiv
_atom_site_adp_type
_atom_site_occupancy
_atom_site_symmetry_multiplicity
_atom_site_calc_flag
_atom_site_refinement_flags
_atom_site_disorder_assembly
_atom_site_disorder_group
Zn1 Zn 0.143356(13) 0.744517(13) 0.755734(13) 0.03138(11) Uani 1 1 d . . .
O1 O 0.16043(8) 0.75764(7) 0.83995(7) 0.0288(4) Uani 1 1 d . . .
O2 O 0.05318(9) 0.74170(9) 0.75619(9) 0.0433(5) Uani 1 1 d . . .
C1 C 0.14313(10) 0.64313(10) 0.85687(10) 0.0191(8) Uani 1 3 d S . .
H1A H 0.1671 0.6671 0.8329 0.029 Uiso 1 3 calc SR . .
C2 C 0.10896(10) 0.68608(10) 0.89019(10) 0.0227(5) Uani 1 1 d . A .
C3 C 0.12007(11) 0.74362(11) 0.87958(11) 0.0279(6) Uani 1 1 d . . .
C4 C 0.08988(13) 0.78579(11) 0.90923(12) 0.0346(6) Uani 1 1 d . . .
C5 C 0.10029(16) 0.84983(13) 0.89933(15) 0.0488(8) Uani 1 1 d . . .
C6 C 0.0616(2) 0.88674(15) 0.9370(2) 0.0845(15) Uani 1 1 d . . .
H6A H 0.0693 0.8789 0.9761 0.127 Uiso 1 1 calc R . .
H6B H 0.0226 0.8782 0.9289 0.127 Uiso 1 1 calc R . .
H6C H 0.0687 0.9260 0.9293 0.127 Uiso 1 1 calc R . .
C7 C 0.16169(18) 0.86540(14) 0.9127(2) 0.0691(12) Uani 1 1 d . . .
H7A H 0.1698 0.8565 0.9516 0.104 Uiso 1 1 calc R . .
H7B H 0.1673 0.9052 0.9064 0.104 Uiso 1 1 calc R . .
H7C H 0.1866 0.8442 0.8885 0.104 Uiso 1 1 calc R . .
C8 C 0.08668(19) 0.86516(14) 0.83799(17) 0.0654(11) Uani 1 1 d . . .
H8A H 0.1115 0.8447 0.8131 0.098 Uiso 1 1 calc R . .
H8B H 0.0919 0.9051 0.8325 0.098 Uiso 1 1 calc R . .
H8C H 0.0481 0.8553 0.8298 0.098 Uiso 1 1 calc R . .
C9 C 0.04944(13) 0.76757(12) 0.94862(12) 0.0366(7) Uani 1 1 d . . .
H9A H 0.0292 0.7950 0.9684 0.044 Uiso 1 1 calc R . .
C10 C 0.03774(11) 0.71110(12) 0.95989(11) 0.0313(6) Uani 1 1 d . A .
C11 C -0.00783(13) 0.69343(14) 1.00274(12) 0.0389(7) Uani 1 1 d . . .
C12A C 0.0198(5) 0.6573(6) 1.0471(4) 0.108(5) Uani 0.50 1 d P A 1
H12A H -0.0077 0.6472 1.0753 0.162 Uiso 0.50 1 calc PR A 1
H12B H 0.0502 0.6780 1.0644 0.162 Uiso 0.50 1 calc PR A 1
H12C H 0.0345 0.6235 1.0298 0.162 Uiso 0.50 1 calc PR A 1
C13A C -0.0324(3) 0.7465(3) 1.0337(3) 0.057(2) Uani 0.50 1 d P A 1
H13A H -0.0498 0.7713 1.0065 0.085 Uiso 0.50 1 calc PR A 1
H13B H -0.0024 0.7663 1.0528 0.085 Uiso 0.50 1 calc PR A 1
H13C H -0.0602 0.7347 1.0610 0.085 Uiso 0.50 1 calc PR A 1
C14A C -0.0544(4) 0.6662(5) 0.9719(5) 0.090(4) Uani 0.50 1 d P A 1
H14A H -0.0401 0.6342 0.9513 0.135 Uiso 0.50 1 calc PR A 1
H14B H -0.0708 0.6929 0.9460 0.135 Uiso 0.50 1 calc PR A 1
H14C H -0.0827 0.6538 0.9983 0.135 Uiso 0.50 1 calc PR A 1
C12B C -0.0101(5) 0.6272(4) 1.0123(5) 0.088(4) Uani 0.50 1 d P A 2
H12D H -0.0377 0.6185 1.0408 0.132 Uiso 0.50 1 calc PR A 2
H12E H 0.0264 0.6139 1.0243 0.132 Uiso 0.50 1 calc PR A 2
H12F H -0.0204 0.6088 0.9774 0.132 Uiso 0.50 1 calc PR A 2
C13B C 0.0016(4) 0.7190(5) 1.0593(3) 0.079(3) Uani 0.50 1 d P A 2
H13D H -0.0282 0.7077 1.0845 0.118 Uiso 0.50 1 calc PR A 2
H13E H 0.0020 0.7595 1.0560 0.118 Uiso 0.50 1 calc PR A 2
H13F H 0.0373 0.7063 1.0741 0.118 Uiso 0.50 1 calc PR A 2
C14B C -0.0671(3) 0.7076(6) 0.9816(4) 0.090(4) Uani 0.50 1 d P A 2
H14D H -0.0733 0.6898 0.9456 0.135 Uiso 0.50 1 calc PR A 2
H14E H -0.0708 0.7479 0.9776 0.135 Uiso 0.50 1 calc PR A 2
H14F H -0.0946 0.6940 1.0084 0.135 Uiso 0.50 1 calc PR A 2
C15 C 0.06819(10) 0.67092(11) 0.92990(11) 0.0265(6) Uani 1 1 d . . .
H15A H 0.0612 0.6327 0.9365 0.032 Uiso 1 1 calc R A .
C16 C 0.17987(16) 0.79979(16) 0.70403(16) 0.0569(10) Uani 1 1 d . . .
H16A H 0.2034 0.8239 0.7275 0.068 Uiso 1 1 calc R . .
H16B H 0.2054 0.7783 0.6801 0.068 Uiso 1 1 calc R . .
C17 C 0.14750(19) 0.83792(17) 0.66597(18) 0.0690(12) Uani 1 1 d . . .
H17A H 0.1734 0.8601 0.6438 0.104 Uiso 1 1 calc R . .
H17B H 0.1241 0.8626 0.6882 0.104 Uiso 1 1 calc R . .
H17C H 0.1241 0.8157 0.6412 0.104 Uiso 1 1 calc R . .
C18 C 0.01058(13) 0.71312(16) 0.78955(16) 0.0527(9) Uani 1 1 d . . .
H18A H 0.0218 0.6743 0.7969 0.063 Uiso 1 1 calc R . .
H18B H 0.0052 0.7323 0.8255 0.063 Uiso 1 1 calc R . .
C19 C -0.0409(2) 0.7147(3) 0.7565(3) 0.127(3) Uani 1 1 d . . .
H19A H -0.0733 0.7207 0.7810 0.153 Uiso 1 1 calc R . .
H19B H -0.0460 0.6792 0.7365 0.153 Uiso 1 1 calc R . .
C20 C -0.0357(2) 0.7612(4) 0.7165(3) 0.154(4) Uani 1 1 d . . .
H20A H -0.0597 0.7926 0.7278 0.185 Uiso 1 1 calc R . .
H20B H -0.0470 0.7490 0.6789 0.185 Uiso 1 1 calc R . .
C21 C 0.02405(17) 0.77855(19) 0.71650(18) 0.0692(12) Uani 1 1 d . . .
H21A H 0.0401 0.7746 0.6789 0.083 Uiso 1 1 calc R . .
H21B H 0.0276 0.8178 0.7282 0.083 Uiso 1 1 calc R . .
C101 C -0.129(2) 0.895(2) 0.814(2) 0.112(13) Uiso 0.25 1 d P . .
C102 C -0.124(2) 0.850(2) 0.8226(18) 0.110(10) Uiso 0.25 1 d P . .
O101 O -0.0828(11) 0.8799(14) 0.8397(12) 0.135(8) Uiso 0.25 1 d P . .
C204 C -0.1205(15) 0.9144(13) 0.8407(17) 0.106(9) Uiso 0.25 1 d P . .
C201 C -0.1598(15) 0.8402(15) 0.8402(15) 0.122(19) Uiso 0.22 3 d SP . .
C203 C -0.0919(18) 0.9030(18) 0.8697(11) 0.129(11) Uiso 0.25 1 d P . .
C202 C -0.139(3) 0.876(3) 0.813(3) 0.135(19) Uiso 0.25 1 d P . .
C205 C -0.093(2) 0.850(2) 0.8307(19) 0.127(12) Uiso 0.25 1 d P . .

loop_
_atom_site_aniso_label
_atom_site_aniso_U_11
_atom_site_aniso_U_22
_atom_site_aniso_U_33
_atom_site_aniso_U_23
_atom_site_aniso_U_13
_atom_site_aniso_U_12
Zn1 0.03323(19) 0.03348(19) 0.02742(18) 0.00921(13) 0.00103(13) 0.00012(13)
O1 0.0332(10) 0.0252(9) 0.0280(9) 0.0033(7) 0.0030(8) -0.0032(8)
O2 0.0334(11) 0.0540(13) 0.0425(12) 0.0147(10) -0.0033(9) 0.0070(9)
C1 0.0191(8) 0.0191(8) 0.0191(8) 0.0007(9) 0.0007(9) -0.0007(9)
C2 0.0230(12) 0.0254(12) 0.0196(12) -0.0002(10) -0.0015(10) 0.0014(10)
C3 0.0321(14) 0.0265(13) 0.0252(13) 0.0007(10) -0.0014(11) 0.0029(11)
C4 0.0464(17) 0.0250(14) 0.0322(15) -0.0018(11) 0.0000(13) 0.0060(12)
C5 0.068(2) 0.0247(15) 0.054(2) -0.0015(14) 0.0092(17) 0.0076(15)
C6 0.130(4) 0.0288(19) 0.095(3) -0.011(2) 0.041(3) 0.014(2)
C7 0.089(3) 0.0279(17) 0.090(3) -0.0071(18) -0.004(2) -0.0119(18)
C8 0.089(3) 0.0334(18) 0.073(3) 0.0167(18) 0.004(2) 0.0151(19)
C9 0.0424(17) 0.0360(16) 0.0315(15) -0.0054(12) 0.0030(13) 0.0121(13)
C10 0.0282(14) 0.0409(16) 0.0249(13) -0.0017(11) -0.0006(11) 0.0040(12)
C11 0.0342(16) 0.0494(19) 0.0331(16) -0.0033(13) 0.0104(12) 0.0049(14)
C12A 0.112(9) 0.146(11) 0.065(6) 0.064(7) 0.065(6) 0.074(8)
C13A 0.060(5) 0.057(5) 0.054(4) -0.016(4) 0.036(4) -0.007(4)
C14A 0.058(6) 0.112(9) 0.099(8) -0.056(7) 0.049(6) -0.040(6)
C12B 0.095(8) 0.077(7) 0.092(8) 0.009(6) 0.069(7) -0.007(6)
C13B 0.077(6) 0.127(9) 0.033(4) -0.021(5) 0.019(4) -0.037(6)
C14B 0.029(4) 0.177(13) 0.065(6) 0.028(7) 0.001(4) 0.005(6)
C15 0.0257(13) 0.0277(13) 0.0260(13) 0.0007(10) -0.0015(10) -0.0004(10)
C16 0.057(2) 0.062(2) 0.051(2) 0.0227(18) 0.0076(17) 0.0002(18)
C17 0.081(3) 0.054(2) 0.072(3) 0.029(2) 0.004(2) -0.008(2)
C18 0.0315(17) 0.063(2) 0.063(2) 0.0185(18) 0.0041(16) 0.0052(16)
C19 0.044(3) 0.213(7) 0.125(5) 0.053(5) -0.016(3) -0.030(4)
C20 0.044(3) 0.288(10) 0.130(5) 0.121(6) -0.008(3) 0.024(4)
C21 0.058(2) 0.084(3) 0.066(3) 0.032(2) -0.015(2) 0.018(2)

loop_
_atom_type_symbol
_atom_type_description
_atom_type_scat_dispersion_real
_atom_type_scat_dispersion_imag
_atom_type_scat_source
C C 0.0033 0.0016 'International Tables Vol C Tables 4.2.6.8 and 6.1.1.4'
H H 0.0000 0.0000 'International Tables Vol C Tables 4.2.6.8 and 6.1.1.4'
O O 0.0106 0.0060 'International Tables Vol C Tables 4.2.6.8 and 6.1.1.4'
Zn Zn 0.2839 1.4301 'International Tables Vol C Tables 4.2.6.8 and 6.1.1.4'

loop_
_geom_angle_atom_site_label_1
_geom_angle_atom_site_label_2
_geom_angle_atom_site_label_3
_geom_angle
_geom_angle_site_symmetry_1
_geom_angle_site_symmetry_3
_geom_angle_publ_flag
C16 Zn1 O1 117.32(13) . 8_656 ?
C16 Zn1 O1 114.30(13) . . ?
O1 Zn1 O1 104.94(9) 8_656 . ?
C16 Zn1 O2 117.25(12) . . ?
O1 Zn1 O2 99.37(8) 8_656 . ?
O1 Zn1 O2 101.31(8) . . ?
C3 O1 Zn1 120.21(15) . 11_466 ?
C3 O1 Zn1 119.12(16) . . ?
Zn1 O1 Zn1 110.70(8) 11_466 . ?
C18 O2 C21 107.6(3) . . ?
C18 O2 Zn1 135.48(18) . . ?
C21 O2 Zn1 116.8(2) . . ?
C2 C1 C2 115.27(12) 11_466 . ?
C2 C1 C2 115.27(12) 11_466 8_656 ?
C2 C1 C2 115.27(12) . 8_656 ?
C15 C2 C3 119.9(2) . . ?
C15 C2 C1 123.1(3) . . ?
C3 C2 C1 117.0(2) . . ?
O1 C3 C2 118.9(2) . . ?
O1 C3 C4 121.2(2) . . ?
C2 C3 C4 119.9(2) . . ?
C9 C4 C3 117.2(2) . . ?
C9 C4 C5 120.5(3) . . ?
C3 C4 C5 122.3(3) . . ?
C8 C5 C7 109.8(3) . . ?
C8 C5 C6 106.7(3) . . ?
C7 C5 C6 107.9(3) . . ?
C8 C5 C4 109.9(3) . . ?
C7 C5 C4 110.7(3) . . ?
C6 C5 C4 111.7(3) . . ?
C10 C9 C4 123.9(3) . . ?
C15 C10 C9 117.2(3) . . ?
C15 C10 C11 121.0(3) . . ?
C9 C10 C11 121.8(3) . . ?
C14A C11 C13B 137.6(5) . . ?
C14A C11 C12A 115.0(9) . . ?
C13B C11 C12A 62.4(7) . . ?
C14A C11 C14B 41.0(6) . . ?
C13B C11 C14B 110.1(7) . . ?
C12A C11 C14B 138.8(6) . . ?
C14A C11 C10 108.5(4) . . ?
C13B C11 C10 112.2(4) . . ?
C12A C11 C10 108.1(4) . . ?
C14B C11 C10 111.7(4) . . ?
C14A C11 C13A 107.7(6) . . ?
C13B C11 C13A 46.2(5) . . ?
C12A C11 C13A 106.9(6) . . ?
C14B C11 C13A 68.6(6) . . ?
C10 C11 C13A 110.5(3) . . ?
C14A C11 C12B 67.2(7) . . ?
C13B C11 C12B 106.2(7) . . ?
C12A C11 C12B 49.7(6) . . ?
C14B C11 C12B 103.4(7) . . ?
C10 C11 C12B 112.8(4) . . ?
C13A C11 C12B 135.6(5) . . ?
C10 C15 C2 121.9(2) . . ?
C17 C16 Zn1 123.2(3) . . ?
C19 C18 O2 106.2(3) . . ?
C18 C19 C20 107.4(4) . . ?
C19 C20 C21 106.9(4) . . ?
O2 C21 C20 106.8(4) . . ?
C202 C101 C204 129(10) . . ?
C202 C101 C102 36(9) . . ?
C204 C101 C102 112(6) . . ?
C202 C101 O101 99(10) . . ?
C204 C101 O101 65(5) . . ?
C102 C101 O101 64(4) . . ?
C202 C101 C205 82(10) . 5_465 ?
C204 C101 C205 63(5) . 5_465 ?
C102 C101 C205 99(5) . 5_465 ?
O101 C101 C205 111(5) . 5_465 ?
C202 C101 C205 68(10) . . ?
C204 C101 C205 93(6) . . ?
C102 C101 C205 33(3) . . ?
O101 C101 C205 33(2) . . ?
C205 C101 C205 115(4) 5_465 . ?
C202 C101 C102 51(10) . 5_465 ?
C204 C101 C102 85(5) . 5_465 ?
C102 C101 C102 70(5) . 5_465 ?
O101 C101 C102 107(3) . 5_465 ?
C205 C101 C102 31(2) 5_465 5_465 ?
C205 C101 C102 94(4) . 5_465 ?
C202 C101 C203 112(10) . . ?
C204 C101 C203 31(4) . . ?
C102 C101 C203 84(4) . . ?
O101 C101 C203 35(2) . . ?
C205 C101 C203 80(5) 5_465 . ?
C205 C101 C203 62(4) . . ?
C102 C101 C203 89(3) 5_465 . ?
C202 C101 C201 24(10) . . ?
C204 C101 C201 104(5) . . ?
C102 C101 C201 35(3) . . ?
O101 C101 C201 88(3) . . ?
C205 C101 C201 66(3) 5_465 . ?
C205 C101 C201 64(3) . . ?
C102 C101 C201 36(2) 5_465 . ?
C203 C101 C201 91(3) . . ?
C202 C101 O101 94(10) . 5_465 ?
C204 C101 O101 42(4) . 5_465 ?
C102 C101 O101 99(3) . 5_465 ?
O101 C101 O101 91(4) . 5_465 ?
C205 C101 O101 22(3) 5_465 5_465 ?
C205 C101 O101 103(4) . 5_465 ?
C102 C101 O101 44(2) 5_465 5_465 ?
C203 C101 O101 58(3) . 5_465 ?
C201 C101 O101 73(2) . 5_465 ?
C202 C102 C205 121(10) . . ?
C202 C102 C201 85(9) . . ?
C205 C102 C201 138(8) . . ?
C202 C102 C101 24(6) . . ?
C205 C102 C101 97(6) . . ?
C201 C102 C101 103(6) . . ?
C202 C102 C202 142(10) . 9_456 ?
C205 C102 C202 80(8) . 9_456 ?
C201 C102 C202 62(4) . 9_456 ?
C101 C102 C202 144(4) . 9_456 ?
C202 C102 O101 89(7) . . ?
C205 C102 O101 34(4) . . ?
C201 C102 O101 131(6) . . ?
C101 C102 O101 65(4) . . ?
C202 C102 O101 99(6) 9_456 . ?
C202 C102 C101 147(8) . 9_456 ?
C205 C102 C101 61(6) . 9_456 ?
C201 C102 C101 79(5) . 9_456 ?
C101 C102 C101 137(6) . 9_456 ?
C202 C102 C101 19(4) 9_456 9_456 ?
O101 C102 C101 81(4) . 9_456 ?
C202 C102 C102 113(8) . 9_456 ?
C205 C102 C102 101(7) . 9_456 ?
C201 C102 C102 37(3) . 9_456 ?
C101 C102 C102 122(4) . 9_456 ?
C202 C102 C102 29(4) 9_456 9_456 ?
O101 C102 C102 106(3) . 9_456 ?
C101 C102 C102 43(4) 9_456 9_456 ?
C202 C102 C102 54(8) . 5_465 ?
C205 C102 C102 133(5) . 5_465 ?
C201 C102 C102 37(3) . 5_465 ?
C101 C102 C102 67(5) . 5_465 ?
C202 C102 C102 89(4) 9_456 5_465 ?
O101 C102 C102 106(3) . 5_465 ?
C101 C102 C102 99(4) 9_456 5_465 ?
C102 C102 C102 60.000(10) 9_456 5_465 ?
C202 C102 C204 46(6) . . ?
C205 C102 C204 82(5) . . ?
C201 C102 C204 99(5) . . ?
C101 C102 C204 28(3) . . ?
C202 C102 C204 118(4) 9_456 . ?
O101 C102 C204 48(2) . . ?
C101 C102 C204 109(4) 9_456 . ?
C102 C102 C204 102(2) 9_456 . ?
C102 C102 C204 63(3) 5_465 . ?
C202 C102 C204 128(7) . 9_456 ?
C205 C102 C204 42(4) . 9_456 ?
C201 C102 C204 96(5) . 9_456 ?
C101 C102 C204 109(5) . 9_456 ?
C202 C102 C204 47(4) 9_456 9_456 ?
O101 C102 C204 52(3) . 9_456 ?
C101 C102 C204 29(2) 9_456 9_456 ?
C102 C102 C204 60(3) 9_456 9_456 ?
C102 C102 C204 100(2) 5_465 9_456 ?
C204 C102 C204 82(3) . 9_456 ?
C202 C102 C205 39(6) . 5_465 ?
C205 C102 C205 118(7) . 5_465 ?
C201 C102 C205 61(3) . 5_465 ?
C101 C102 C205 45(3) . 5_465 ?
C202 C102 C205 105(4) 9_456 5_465 ?
O101 C102 C205 85(4) . 5_465 ?
C101 C102 C205 109(3) 9_456 5_465 ?
C102 C102 C205 78(3) 9_456 5_465 ?
C102 C102 C205 24(2) 5_465 5_465 ?
C204 C102 C205 39(3) . 5_465 ?
C204 C102 C205 97(3) 9_456 5_465 ?
C205 O101 C203 133(6) . . ?
C205 O101 C204 114(5) . . ?
C203 O101 C204 54(3) . . ?
C205 O101 C102 34(4) . . ?
C203 O101 C102 113(4) . . ?
C204 O101 C102 80(3) . . ?
C205 O101 C101 83(5) . . ?
C203 O101 C101 90(4) . . ?
C204 O101 C101 37(2) . . ?
C102 O101 C101 51(4) . . ?
C205 O101 C204 63(5) . 9_456 ?
C203 O101 C204 82(5) . 9_456 ?
C204 O101 C204 115(4) . 9_456 ?
C102 O101 C204 78(4) . 9_456 ?
C101 O101 C204 119(3) . 9_456 ?
C205 O101 C202 64(4) . . ?
C203 O101 C202 99(5) . . ?
C204 O101 C202 52(4) . . ?
C102 O101 C202 31(2) . . ?
C101 O101 C202 20(3) . . ?
C204 O101 C202 102(4) 9_456 . ?
C205 O101 C203 94(4) . 9_456 ?
C203 O101 C203 45(4) . 9_456 ?
C204 O101 C203 86(3) . 9_456 ?
C102 O101 C203 94(3) . 9_456 ?
C101 O101 C203 109(3) . 9_456 ?
C204 O101 C203 37(2) 9_456 9_456 ?
C202 O101 C203 103(3) . 9_456 ?
C205 O101 C101 40(4) . 9_456 ?
C203 O101 C101 97(3) . 9_456 ?
C204 O101 C101 111(2) . 9_456 ?
C102 O101 C101 55(3) . 9_456 ?
C101 O101 C101 101(4) . 9_456 ?
C204 O101 C101 24(2) 9_456 9_456 ?
C202 O101 C101 82(4) . 9_456 ?
C203 O101 C101 54(2) 9_456 9_456 ?
C205 O101 C202 34(4) . 9_456 ?
C203 O101 C202 100(3) . 9_456 ?
C204 O101 C202 100(3) . 9_456 ?
C102 O101 C202 40(3) . 9_456 ?
C101 O101 C202 86(4) . 9_456 ?
C204 O101 C202 38(2) 9_456 9_456 ?
C202 O101 C202 66(5) . 9_456 ?
C203 O101 C202 62(2) 9_456 9_456 ?
C101 O101 C202 16(2) 9_456 9_456 ?
C101 C204 C203 124(6) . . ?
C101 C204 C205 80(5) . 5_465 ?
C203 C204 C205 120(5) . 5_465 ?
C101 C204 C202 20(5) . . ?
C203 C204 C202 115(5) . . ?
C205 C204 C202 69(5) 5_465 . ?
C101 C204 O101 78(5) . . ?
C203 C204 O101 48(2) . . ?
C205 C204 O101 129(4) 5_465 . ?
C202 C204 O101 76(4) . . ?
C101 C204 O101 114(5) . 5_465 ?
C203 C204 O101 91(5) . 5_465 ?
C205 C204 O101 36(2) 5_465 5_465 ?
C202 C204 O101 99(4) . 5_465 ?
O101 C204 O101 125(4) . 5_465 ?
C101 C204 C203 133(5) . 5_465 ?
C203 C204 C203 53(4) . 5_465 ?
C205 C204 C203 70(3) 5_465 5_465 ?
C202 C204 C203 114(5) . 5_465 ?
O101 C204 C203 94(4) . 5_465 ?
O101 C204 C203 37(2) 5_465 5_465 ?
C101 C204 C102 40(4) . . ?
C203 C204 C102 88(3) . . ?
C205 C204 C102 82(5) 5_465 . ?
C202 C204 C102 27(3) . . ?
O101 C204 C102 52(2) . . ?
O101 C204 C102 101(3) 5_465 . ?
C203 C204 C102 99(3) 5_465 . ?
C101 C204 C102 66(5) . 5_465 ?
C203 C204 C102 109(3) . 5_465 ?
C205 C204 C102 26(3) 5_465 5_465 ?
C202 C204 C102 49(3) . 5_465 ?
O101 C204 C102 103(3) . 5_465 ?
O101 C204 C102 50(2) 5_465 5_465 ?
C203 C204 C102 72(2) 5_465 5_465 ?
C102 C204 C102 57(4) . 5_465 ?
C101 C204 C205 58(5) . . ?
C203 C204 C205 66(3) . . ?
C205 C204 C205 106(5) 5_465 . ?
C202 C204 C205 52(3) . . ?
O101 C204 C205 25(2) . . ?
O101 C204 C205 115(3) 5_465 . ?
C203 C204 C205 96(3) 5_465 . ?
C102 C204 C205 27.3(18) . . ?
C102 C204 C205 80(3) 5_465 . ?
C101 C204 C201 52(4) . . ?
C203 C204 C201 95(3) . . ?
C205 C204 C201 55(3) 5_465 . ?
C202 C204 C201 33(4) . . ?
O101 C204 C201 75(2) . . ?
O101 C204 C201 73.5(19) 5_465 . ?
C203 C204 C201 81(2) 5_465 . ?
C102 C204 C201 28.6(19) . . ?
C102 C204 C201 28.8(18) 5_465 . ?
C205 C204 C201 52(2) . . ?
C101 C204 C203 114(5) . 9_456 ?
C203 C204 C203 28(2) . 9_456 ?
C205 C204 C203 93(3) 5_465 9_456 ?
C202 C204 C203 98(4) . 9_456 ?
O101 C204 C203 57(3) . 9_456 ?
O101 C204 C203 70(2) 5_465 9_456 ?
C203 C204 C203 37.2(14) 5_465 9_456 ?
C102 C204 C203 74(3) . 9_456 ?
C102 C204 C203 80(2) 5_465 9_456 ?
C205 C204 C203 61(2) . 9_456 ?
C201 C204 C203 70.5(18) . 9_456 ?
C102 C201 C102 106(5) 9_456 . ?
C102 C201 C102 106(5) 9_456 5_465 ?
C102 C201 C102 106(5) . 5_465 ?
C102 C201 C202 134(7) 9_456 . ?
C102 C201 C202 40(3) . . ?
C102 C201 C202 71(3) 5_465 . ?
C102 C201 C202 40(3) 9_456 9_456 ?
C102 C201 C202 71(3) . 9_456 ?
C102 C201 C202 134(7) 5_465 9_456 ?
C202 C201 C202 109(4) . 9_456 ?
C102 C201 C202 71(3) 9_456 5_465 ?
C102 C201 C202 134(7) . 5_465 ?
C102 C201 C202 40(3) 5_465 5_465 ?
C202 C201 C202 109(4) . 5_465 ?
C202 C201 C202 109(4) 9_456 5_465 ?
C102 C201 C101 42(4) 9_456 9_456 ?
C102 C201 C101 66(5) . 9_456 ?
C102 C201 C101 126(6) 5_465 9_456 ?
C202 C201 C101 101(5) . 9_456 ?
C202 C201 C101 11(4) 9_456 9_456 ?
C202 C201 C101 106(5) 5_465 9_456 ?
C102 C201 C101 66(5) 9_456 5_465 ?
C102 C201 C101 126(6) . 5_465 ?
C102 C201 C101 42(4) 5_465 5_465 ?
C202 C201 C101 106(5) . 5_465 ?
C202 C201 C101 101(5) 9_456 5_465 ?
C202 C201 C101 11(4) 5_465 5_465 ?
C101 C201 C101 97(3) 9_456 5_465 ?
C102 C201 C101 126(6) 9_456 . ?
C102 C201 C101 42(4) . . ?
C102 C201 C101 66(5) 5_465 . ?
C202 C201 C101 11(4) . . ?
C202 C201 C101 106(5) 9_456 . ?
C202 C201 C101 101(5) 5_465 . ?
C101 C201 C101 97(4) 9_456 . ?
C101 C201 C101 97(3) 5_465 . ?
C102 C201 C205 110(6) 9_456 5_465 ?
C102 C201 C205 88(4) . 5_465 ?
C102 C201 C205 19(4) 5_465 5_465 ?
C202 C201 C205 55(4) . 5_465 ?
C202 C201 C205 126(6) 9_456 5_465 ?
C202 C201 C205 54(4) 5_465 5_465 ?
C101 C201 C205 115(4) 9_456 5_465 ?
C101 C201 C205 52(2) 5_465 5_465 ?
C101 C201 C205 48(2) . 5_465 ?
C102 C201 C205 19(4) 9_456 9_456 ?
C102 C201 C205 110(6) . 9_456 ?
C102 C201 C205 88(4) 5_465 9_456 ?
C202 C201 C205 126(6) . 9_456 ?
C202 C201 C205 54(4) 9_456 9_456 ?
C202 C201 C205 55(4) 5_465 9_456 ?
C101 C201 C205 52(2) 9_456 9_456 ?
C101 C201 C205 48(2) 5_465 9_456 ?
C101 C201 C205 115(4) . 9_456 ?
C205 C201 C205 91(3) 5_465 9_456 ?
C102 C201 C205 88(4) 9_456 . ?
C102 C201 C205 19(4) . . ?
C102 C201 C205 110(6) 5_465 . ?
C202 C201 C205 54(4) . . ?
C202 C201 C205 55(4) 9_456 . ?
C202 C201 C205 126(6) 5_465 . ?
C101 C201 C205 48(2) 9_456 . ?
C101 C201 C205 115(4) 5_465 . ?
C101 C201 C205 52(2) . . ?
C205 C201 C205 91(3) 5_465 . ?
C205 C201 C205 91(3) 9_456 . ?
O101 C203 C204 78(3) . . ?
O101 C203 C203 103(6) . 9_456 ?
C204 C203 C203 128(3) . 9_456 ?
O101 C203 C203 137(3) . 5_465 ?
C204 C203 C203 85(6) . 5_465 ?
C203 C203 C203 60.000(9) 9_456 5_465 ?
O101 C203 C204 61(4) . 9_456 ?
C204 C203 C204 116(4) . 9_456 ?
C203 C203 C204 42(3) 9_456 9_456 ?
C203 C203 C204 94(3) 5_465 9_456 ?
O101 C203 C205 21(3) . . ?
C204 C203 C205 79(3) . . ?
C203 C203 C205 85(3) 9_456 . ?
C203 C203 C205 117(2) 5_465 . ?
C204 C203 C205 46(2) 9_456 . ?
O101 C203 C101 54(3) . . ?
C204 C203 C101 25(3) . . ?
C203 C203 C101 119.6(17) 9_456 . ?
C203 C203 C101 98(4) 5_465 . ?
C204 C203 C101 94(3) 9_456 . ?
C205 C203 C101 54(2) . . ?
O101 C203 O101 117(4) . 5_465 ?
C204 C203 O101 52(4) . 5_465 ?
C203 C203 O101 86(3) 9_456 5_465 ?
C203 C203 O101 33(3) 5_465 5_465 ?
C204 C203 O101 106(2) 9_456 5_465 ?
C205 C203 O101 104(3) . 5_465 ?
C101 C203 O101 67(3) . 5_465 ?
O101 C203 C102 39(3) . . ?
C204 C203 C102 59(3) . . ?
C203 C203 C102 88(2) 9_456 . ?
C203 C203 C102 98.5(18) 5_465 . ?
C204 C203 C102 57(3) 9_456 . ?
C205 C203 C102 24.4(17) . . ?
C101 C203 C102 36(3) . . ?
O101 C203 C102 80(3) 5_465 . ?
O101 C203 C202 52(4) . . ?
C204 C203 C202 36(3) . . ?
C203 C203 C202 105(2) 9_456 . ?
C203 C203 C202 93(3) 5_465 . ?
C204 C203 C202 80(3) 9_456 . ?
C205 C203 C202 45(3) . . ?
C101 C203 C202 15(3) . . ?
O101 C203 C202 66(3) 5_465 . ?
C102 C203 C202 23.3(17) . . ?
O101 C203 C205 94(4) . 5_465 ?
C204 C203 C205 33(3) . 5_465 ?
C203 C203 C205 97(3) 9_456 5_465 ?
C203 C203 C205 55(3) 5_465 5_465 ?
C204 C203 C205 101(2) 9_456 5_465 ?
C205 C203 C205 84(4) . 5_465 ?
C101 C203 C205 43(3) . 5_465 ?
O101 C203 C205 24.2(15) 5_465 5_465 ?
C102 C203 C205 59(3) . 5_465 ?
C202 C203 C205 42(3) . 5_465 ?
O101 C203 C204 115(3) . 5_465 ?
C204 C203 C204 84(3) . 5_465 ?
C203 C203 C204 49(3) 9_456 5_465 ?
C203 C203 C204 23.2(16) 5_465 5_465 ?
C204 C203 C204 73.9(17) 9_456 5_465 ?
C205 C203 C204 95(2) . 5_465 ?
C101 C203 C204 88(2) . 5_465 ?
O101 C203 C204 37.2(14) 5_465 5_465 ?
C102 C203 C204 78(2) . 5_465 ?
C202 C203 C204 79(3) . 5_465 ?
C205 C203 C204 51.2(17) 5_465 5_465 ?
C101 C202 C102 120(10) . . ?
C101 C202 C201 145(10) . . ?
C102 C202 C201 55(8) . . ?
C101 C202 C204 32(8) . . ?
C102 C202 C204 107(7) . . ?
C201 C202 C204 114(6) . . ?
C101 C202 C102 110(10) . 5_465 ?
C102 C202 C102 97(10) . 5_465 ?
C201 C202 C102 47(4) . 5_465 ?
C204 C202 C102 84(5) . 5_465 ?
C101 C202 C205 90(10) . . ?
C102 C202 C205 30(5) . . ?
C201 C202 C205 81(5) . . ?
C204 C202 C205 83(4) . . ?
C102 C202 C205 113(6) 5_465 . ?
C101 C202 C205 76(10) . 5_465 ?
C102 C202 C205 121(9) . 5_465 ?
C201 C202 C205 80(5) . 5_465 ?
C204 C202 C205 55(4) . 5_465 ?
C102 C202 C205 35(3) 5_465 5_465 ?
C205 C202 C205 120(5) . 5_465 ?
C101 C202 O101 60(10) . . ?
C102 C202 O101 60(6) . . ?
C201 C202 O101 101(5) . . ?
C204 C202 O101 52(3) . . ?
C102 C202 O101 111(5) 5_465 . ?
C205 C202 O101 32(2) . . ?
C205 C202 O101 100(4) 5_465 . ?
C101 C202 C203 53(10) . . ?
C102 C202 C203 78(6) . . ?
C201 C202 C203 96(5) . . ?
C204 C202 C203 29(2) . . ?
C102 C202 C203 87(4) 5_465 . ?
C205 C202 C203 56(3) . . ?
C205 C202 C203 70(4) 5_465 . ?
O101 C202 C203 29.3(17) . . ?
C101 C202 C202 126(10) . 9_456 ?
C102 C202 C202 24(7) . 9_456 ?
C201 C202 C202 35(2) . 9_456 ?
C204 C202 C202 102(4) . 9_456 ?
C102 C202 C202 74(4) 5_465 9_456 ?
C205 C202 C202 45(5) . 9_456 ?
C205 C202 C202 99(4) 5_465 9_456 ?
O101 C202 C202 68(4) . 9_456 ?
C203 C202 C202 74(3) . 9_456 ?
C101 C202 C202 116(10) . 5_465 ?
C102 C202 C202 84(7) . 5_465 ?
C201 C202 C202 35(2) . 5_465 ?
C204 C202 C202 86(4) . 5_465 ?
C102 C202 C202 14(4) 5_465 5_465 ?
C205 C202 C202 99(4) . 5_465 ?
C205 C202 C202 45(5) 5_465 5_465 ?
O101 C202 C202 102(3) . 5_465 ?
C203 C202 C202 81.9(19) . 5_465 ?
C202 C202 C202 60.000(9) 9_456 5_465 ?
C101 C202 O101 70(10) . 5_465 ?
C102 C202 O101 107(7) . 5_465 ?
C201 C202 O101 79(4) . 5_465 ?
C204 C202 O101 43(3) . 5_465 ?
C102 C202 O101 41(4) 5_465 5_465 ?
C205 C202 O101 101(3) . 5_465 ?
C205 C202 O101 19(2) 5_465 5_465 ?
O101 C202 O101 82(3) . 5_465 ?
C203 C202 O101 52(2) . 5_465 ?
C202 C202 O101 88(3) 9_456 5_465 ?
C202 C202 O101 46(3) 5_465 5_465 ?
O101 C205 C102 111(7) . . ?
O101 C205 C204 82(6) . 9_456 ?
C102 C205 C204 112(6) . 9_456 ?
O101 C205 C101 117(7) . 9_456 ?
C102 C205 C101 88(7) . 9_456 ?
C204 C205 C101 37(3) 9_456 9_456 ?
O101 C205 C202 85(4) . . ?
C102 C205 C202 29(6) . . ?
C204 C205 C202 120(4) 9_456 . ?
C101 C205 C202 110(6) 9_456 . ?
O101 C205 C202 128(6) . 9_456 ?
C102 C205 C202 66(7) . 9_456 ?
C204 C205 C202 56(4) 9_456 9_456 ?
C101 C205 C202 23(3) 9_456 9_456 ?
C202 C205 C202 90(8) . 9_456 ?
O101 C205 C101 64(4) . . ?
C102 C205 C101 50(5) . . ?
C204 C205 C101 120(5) 9_456 . ?
C101 C205 C101 124(5) 9_456 . ?
C202 C205 C101 21(3) . . ?
C202 C205 C101 108(6) 9_456 . ?
O101 C205 C203 25(3) . . ?
C102 C205 C203 100(5) . . ?
C204 C205 C203 64(4) 9_456 . ?
C101 C205 C203 96(4) 9_456 . ?
C202 C205 C203 80(3) . . ?
C202 C205 C203 102(3) 9_456 . ?
C101 C205 C203 64(3) . . ?
O101 C205 C201 112(5) . . ?
C102 C205 C201 24(5) . . ?
C204 C205 C201 89(3) 9_456 . ?
C101 C205 C201 66(4) 9_456 . ?
C202 C205 C201 45(4) . . ?
C202 C205 C201 45(4) 9_456 . ?
C101 C205 C201 64(3) . . ?
C203 C205 C201 92(3) . . ?
O101 C205 C204 41(4) . . ?
C102 C205 C204 70(5) . . ?
C204 C205 C204 95(5) 9_456 . ?
C101 C205 C204 114(4) 9_456 . ?
C202 C205 C204 45(3) . . ?
C202 C205 C204 107(4) 9_456 . ?
C101 C205 C204 29(2) . . ?
C203 C205 C204 35.8(19) . . ?
C201 C205 C204 74(2) . . ?
O101 C205 C102 112(5) . 9_456 ?
C102 C205 C102 55(6) . 9_456 ?
C204 C205 C102 59(3) 9_456 9_456 ?
C101 C205 C102 36(3) 9_456 9_456 ?
C202 C205 C102 74(4) . 9_456 ?
C202 C205 C102 20(3) 9_456 9_456 ?
C101 C205 C102 89(4) . 9_456 ?
C203 C205 C102 87(3) . 9_456 ?
C201 C205 C102 31.3(18) . 9_456 ?
C204 C205 C102 87(3) . 9_456 ?
O101 C205 C203 62(4) . 9_456 ?
C102 C205 C203 101(5) . 9_456 ?
C204 C205 C203 27(2) 9_456 9_456 ?
C101 C205 C203 56(3) 9_456 9_456 ?
C202 C205 C203 98(3) . 9_456 ?
C202 C205 C203 68(3) 9_456 9_456 ?
C101 C205 C203 93(3) . 9_456 ?
C203 C205 C203 39.5(19) . 9_456 ?
C201 C205 C203 81(2) . 9_456 ?
C204 C205 C203 67(2) . 9_456 ?
C102 C205 C203 59(2) 9_456 9_456 ?

loop_
_geom_bond_atom_site_label_1
_geom_bond_atom_site_label_2
_geom_bond_distance
_geom_bond_site_symmetry_2
_geom_bond_publ_flag
Zn1 C16 1.983(3) . ?
Zn1 O1 2.0481(18) 8_656 ?
Zn1 O1 2.0517(18) . ?
Zn1 O2 2.130(2) . ?
O1 C3 1.376(3) . ?
O1 Zn1 2.0481(18) 11_466 ?
O2 C18 1.444(4) . ?
O2 C21 1.451(4) . ?
C1 C2 1.516(3) 11_466 ?
C1 C2 1.516(3) . ?
C1 C2 1.516(3) 8_656 ?
C2 C15 1.390(4) . ?
C2 C3 1.406(4) . ?
C3 C4 1.410(4) . ?
C4 C9 1.400(4) . ?
C4 C5 1.549(4) . ?
C5 C8 1.527(5) . ?
C5 C7 1.528(5) . ?
C5 C6 1.544(5) . ?
C9 C10 1.387(4) . ?
C10 C15 1.385(4) . ?
C10 C11 1.534(4) . ?
C11 C14A 1.466(10) . ?
C11 C13B 1.483(8) . ?
C11 C12A 1.499(9) . ?
C11 C14B 1.523(9) . ?
C11 C13A 1.564(7) . ?
C11 C12B 1.581(10) . ?
C16 C17 1.484(5) . ?
C18 C19 1.444(6) . ?
C19 C20 1.454(8) . ?
C20 C21 1.468(6) . ?
C101 C202 0.52(7) . ?
C101 C204 0.81(5) . ?
C101 C102 1.11(7) . ?
C101 O101 1.30(5) . ?
C101 C205 1.31(6) 5_465 ?
C101 C205 1.43(6) . ?
C101 C102 1.50(8) 5_465 ?
C101 C203 1.60(6) . ?
C101 C201 1.62(5) . ?
C101 O101 1.81(6) 5_465 ?
C102 C202 0.75(6) . ?
C102 C205 0.78(5) . ?
C102 C201 0.96(5) . ?
C102 C202 1.24(6) 9_456 ?
C102 O101 1.28(5) . ?
C102 C101 1.50(8) 9_456 ?
C102 C102 1.53(8) 9_456 ?
C102 C102 1.53(8) 5_465 ?
C102 C204 1.59(5) . ?
C102 C204 1.64(6) 9_456 ?
C102 C205 1.85(8) 5_465 ?
O101 C205 0.78(4) . ?
O101 C203 0.92(4) . ?
O101 C204 1.21(4) . ?
O101 C204 1.32(4) 9_456 ?
O101 C202 1.48(6) . ?
O101 C203 1.67(6) 9_456 ?
O101 C101 1.81(6) 9_456 ?
O101 C202 1.92(7) 9_456 ?
C204 C203 1.00(4) . ?
C204 C205 1.18(5) 5_465 ?
C204 C202 1.20(7) . ?
C204 O101 1.32(4) 5_465 ?
C204 C203 1.50(7) 5_465 ?
C204 C102 1.64(6) 5_465 ?
C204 C205 1.68(5) . ?
C204 C201 1.98(6) . ?
C204 C203 1.99(4) 9_456 ?
C201 C102 0.96(5) 9_456 ?
C201 C102 0.96(5) 5_465 ?
C201 C202 1.16(7) . ?
C201 C202 1.16(7) 9_456 ?
C201 C202 1.16(7) 5_465 ?
C201 C101 1.62(5) 9_456 ?
C201 C101 1.62(5) 5_465 ?
C201 C205 1.62(6) 5_465 ?
C201 C205 1.62(6) 9_456 ?
C201 C205 1.62(6) . ?
C203 C203 1.21(4) 9_456 ?
C203 C203 1.21(4) 5_465 ?
C203 C204 1.50(7) 9_456 ?
C203 C205 1.56(6) . ?
C203 O101 1.67(6) 5_465 ?
C203 C202 1.86(6) . ?
C203 C205 1.89(6) 5_465 ?
C203 C204 1.99(4) 5_465 ?
C202 C102 1.24(6) 5_465 ?
C202 C205 1.33(7) . ?
C202 C205 1.34(8) 5_465 ?
C202 C202 1.89(12) 9_456 ?
C202 C202 1.89(12) 5_465 ?
C202 O101 1.92(7) 5_465 ?
C205 C204 1.18(5) 9_456 ?
C205 C101 1.31(6) 9_456 ?
C205 C202 1.34(9) 9_456 ?
C205 C102 1.85(8) 9_456 ?
C205 C203 1.89(6) 9_456 ?
